data_4063576
loop_
_publ_author_name
'Yuan, Yuanyuan'
'Wang, Xiufang'
'Li, Yuxue'
'Fan, Liyan'
'Xu, Xin'
'Chen, Yaofeng'
'Li, Guangyu'
'Xia, Wei'

_publ_section_title
;
 Rapid Entry to Functionalized Boratabenzene Complexes through
 Metal-Induced Hydroboration at the Anionic 1-H-Boratabenzene Ligand
;
_journal_issue 16
_journal_name_full Organometallics
_journal_page_first 4330
_journal_paper_doi 10.1021/om200396k
_journal_volume 30
_journal_year 2011
_chemical_formula_sum 'C34 H52 B4 Cl2 N4 Y2'
_chemical_formula_weight 808.76
_chemical_name_systematic
; 
 ? 
;
_space_group_IT_number 2
_symmetry_cell_setting triclinic
_symmetry_space_group_name_Hall '-P 1'
_symmetry_space_group_name_H-M 'P -1'
_atom_sites_solution_hydrogens geom
_atom_sites_solution_primary direct
_atom_sites_solution_secondary difmap
_audit_creation_method SHELXL-97
_cell_angle_alpha 88.879(5)
_cell_angle_beta 71.535(4)
_cell_angle_gamma 76.056(4)
_cell_formula_units_Z 1
_cell_length_a 8.906(2)
_cell_length_b 9.858(2)
_cell_length_c 11.773(3)
_cell_measurement_reflns_used 1639
_cell_measurement_temperature 293(2)
_cell_measurement_theta_max 48.038
_cell_measurement_theta_min 4.977
_cell_volume 949.7(4)
_computing_cell_refinement 'Bruker SMART'
_computing_data_collection 'Bruker SMART'
_computing_data_reduction 'Bruker SHELXTL'
_computing_molecular_graphics 'Bruker SHELXTL'
_computing_publication_material 'Bruker SHELXTL'
_computing_structure_refinement 'SHELXL-97 (Sheldrick, 1997)'
_computing_structure_solution 'SHELXS-97 (Sheldrick, 1990)'
_diffrn_ambient_temperature 293(2)
_diffrn_measured_fraction_theta_full 0.978
_diffrn_measured_fraction_theta_max 0.978
_diffrn_measurement_device_type 'CCD area detector'
_diffrn_measurement_method 'phi and omega scans'
_diffrn_radiation_monochromator graphite
_diffrn_radiation_source 'fine-focus sealed tube'
_diffrn_radiation_type MoK\a
_diffrn_radiation_wavelength 0.71073
_diffrn_reflns_av_R_equivalents 0.0483
_diffrn_reflns_av_sigmaI/netI 0.0862
_diffrn_reflns_limit_h_max 10
_diffrn_reflns_limit_h_min -10
_diffrn_reflns_limit_k_max 11
_diffrn_reflns_limit_k_min -9
_diffrn_reflns_limit_l_max 14
_diffrn_reflns_limit_l_min -11
_diffrn_reflns_number 4938
_diffrn_reflns_theta_full 25.49
_diffrn_reflns_theta_max 25.49
_diffrn_reflns_theta_min 1.83
_exptl_absorpt_coefficient_mu 3.210
_exptl_absorpt_correction_T_max 1.0000
_exptl_absorpt_correction_T_min 0.4211
_exptl_absorpt_correction_type empirical
_exptl_absorpt_process_details sadabs
_exptl_crystal_colour colorless
_exptl_crystal_density_diffrn 1.414
_exptl_crystal_density_method 'not measured'
_exptl_crystal_description prismatic
_exptl_crystal_F_000 416
_exptl_crystal_size_max 0.450
_exptl_crystal_size_mid 0.322
_exptl_crystal_size_min 0.238
_refine_diff_density_max 1.174
_refine_diff_density_min -1.157
_refine_diff_density_rms 0.164
_refine_ls_extinction_method none
_refine_ls_goodness_of_fit_ref 1.048
_refine_ls_hydrogen_treatment mixed
_refine_ls_matrix_type full
_refine_ls_number_parameters 216
_refine_ls_number_reflns 3454
_refine_ls_number_restraints 1
_refine_ls_restrained_S_all 1.048
_refine_ls_R_factor_all 0.0881
_refine_ls_R_factor_gt 0.0734
_refine_ls_shift/su_max 0.000
_refine_ls_shift/su_mean 0.000
_refine_ls_structure_factor_coef Fsqd
_refine_ls_weighting_details 'calc w=1/[\s^2^(Fo^2^)+(0.1464P)^2^+0.0000P] where P=(Fo^2^+2Fc^2^)/3'
_refine_ls_weighting_scheme calc
_refine_ls_wR_factor_gt 0.2149
_refine_ls_wR_factor_ref 0.2213
_reflns_number_gt 2695
_reflns_number_total 3454
_reflns_threshold_expression >2sigma(I)
_cod_data_source_file om200396k_si_002.cif
_cod_data_source_block cd29347
_cod_depositor_comments
;
The following automatic conversions were performed:

'_symmetry_cell_setting' value 'Triclinic' changed to 'triclinic'
according to the built-in table from CIF Core dictionary named
'cif_core.dic' version 2.4.1 from 2010-06-29.

Automatic conversion script
Id: cif_fix_values 1715 2011-07-08 13:25:40Z adriana 
;
_cod_original_cell_volume 949.6(4)
_cod_original_sg_symbol_H-M P-1
_cod_database_code 4063576

loop_
_symmetry_equiv_pos_as_xyz
'x, y, z'
'-x, -y, -z'

loop_
_atom_site_label
_atom_site_type_symbol
_atom_site_fract_x
_atom_site_fract_y
_atom_site_fract_z
_atom_site_U_iso_or_equiv
_atom_site_adp_type
_atom_site_occupancy
_atom_site_symmetry_multiplicity
_atom_site_calc_flag
_atom_site_refinement_flags
Y1 Y 0.66113(8) 0.91061(7) 0.81506(6) 0.0274(3) Uani 1 1 d .
Cl Cl 0.3981(3) 0.8886(2) 0.99485(18) 0.0438(5) Uani 1 1 d .
B1 B 0.9100(11) 0.6665(10) 0.7723(8) 0.034(2) Uani 1 1 d .
B2 B 0.7545(15) 1.1000(13) 0.6311(12) 0.058(3) Uani 1 1 d D
N1 N 0.8635(8) 0.5459(7) 0.7275(6) 0.0342(15) Uani 1 1 d .
N2 N 0.6078(7) 0.6921(6) 0.7546(6) 0.0320(14) Uani 1 1 d .
C1 C 0.8615(10) 0.7068(9) 0.9017(8) 0.0392(19) Uani 1 1 d .
H1 H 0.8142 0.6452 0.9616 0.047 Uiso 1 1 calc R
C2 C 0.8911(11) 0.8272(9) 0.9380(8) 0.044(2) Uani 1 1 d .
H2 H 0.8585 0.8532 1.0239 0.052 Uiso 1 1 calc R
C3 C 0.9596(11) 0.9148(9) 0.8556(9) 0.048(2) Uani 1 1 d .
H3 H 0.9715 1.0028 0.8848 0.057 Uiso 1 1 calc R
C4 C 1.0063(10) 0.8851(10) 0.7326(8) 0.046(2) Uani 1 1 d .
H4 H 1.0510 0.9517 0.6771 0.055 Uiso 1 1 calc R
C5 C 0.9812(9) 0.7649(9) 0.6873(7) 0.0366(18) Uani 1 1 d .
H5 H 1.0138 0.7445 0.6005 0.044 Uiso 1 1 calc R
C6 C 0.6258(15) 1.1835(10) 0.7291(9) 0.061(3) Uani 1 1 d .
H6 H 0.6476 1.2578 0.7709 0.074 Uiso 1 1 calc R
C7 C 0.4704(13) 1.1596(11) 0.7646(9) 0.060(3) Uani 1 1 d .
H7 H 0.3823 1.2188 0.8298 0.073 Uiso 1 1 calc R
C8 C 0.4398(13) 1.0512(12) 0.7076(10) 0.061(3) Uani 1 1 d .
H8 H 0.3294 1.0362 0.7323 0.074 Uiso 1 1 calc R
C9 C 0.5623(17) 0.9663(11) 0.6157(9) 0.064(3) Uani 1 1 d .
H9 H 0.5380 0.8921 0.5755 0.076 Uiso 1 1 calc R
C10 C 0.7180(16) 0.9887(11) 0.5774(8) 0.068(3) Uani 1 1 d .
H10 H 0.8040 0.9276 0.5122 0.082 Uiso 1 1 calc R
C11 C 0.7089(9) 0.5715(8) 0.7269(7) 0.0350(18) Uani 1 1 d .
H11 H 0.6731 0.4978 0.7053 0.042 Uiso 1 1 calc R
C12 C 0.9689(10) 0.4029(9) 0.7003(8) 0.046(2) Uani 1 1 d .
H12 H 0.9185 0.3489 0.6607 0.055 Uiso 1 1 calc R
C14 C 0.9807(17) 0.3321(12) 0.8130(11) 0.085(4) Uani 1 1 d .
H14A H 1.0186 0.3881 0.8584 0.127 Uiso 1 1 calc R
H14B H 1.0560 0.2416 0.7920 0.127 Uiso 1 1 calc R
H14C H 0.8749 0.3214 0.8604 0.127 Uiso 1 1 calc R
C13 C 1.1359(13) 0.4051(11) 0.6122(11) 0.075(4) Uani 1 1 d .
H13A H 1.1229 0.4439 0.5394 0.113 Uiso 1 1 calc R
H13B H 1.2039 0.3114 0.5946 0.113 Uiso 1 1 calc R
H13C H 1.1861 0.4616 0.6470 0.113 Uiso 1 1 calc R
C15 C 0.4414(10) 0.6887(9) 0.7517(8) 0.045(2) Uani 1 1 d .
H15 H 0.3739 0.7851 0.7689 0.054 Uiso 1 1 calc R
C16 C 0.3607(12) 0.6025(11) 0.8491(10) 0.066(3) Uani 1 1 d .
H16A H 0.4102 0.5048 0.8273 0.098 Uiso 1 1 calc R
H16B H 0.2463 0.6216 0.8587 0.098 Uiso 1 1 calc R
H16C H 0.3743 0.6264 0.9233 0.098 Uiso 1 1 calc R
C17 C 0.4433(12) 0.6406(13) 0.6289(10) 0.066(3) Uani 1 1 d .
H17A H 0.5023 0.6924 0.5684 0.099 Uiso 1 1 calc R
H17B H 0.3332 0.6567 0.6276 0.099 Uiso 1 1 calc R
H17C H 0.4957 0.5426 0.6134 0.099 Uiso 1 1 calc R
H2A H 0.866(5) 1.110(9) 0.614(7) 0.04(2) Uiso 1 1 d D

loop_
_atom_site_aniso_label
_atom_site_aniso_U_11
_atom_site_aniso_U_22
_atom_site_aniso_U_33
_atom_site_aniso_U_23
_atom_site_aniso_U_13
_atom_site_aniso_U_12
Y1 0.0300(4) 0.0279(4) 0.0233(4) -0.0033(3) -0.0079(3) -0.0056(3)
Cl 0.0474(12) 0.0458(12) 0.0345(11) -0.0133(9) -0.0010(9) -0.0200(10)
B1 0.030(4) 0.035(5) 0.040(5) -0.008(4) -0.016(4) -0.005(4)
B2 0.051(7) 0.058(7) 0.067(8) 0.028(6) -0.016(6) -0.022(6)
N1 0.033(4) 0.030(3) 0.037(4) -0.010(3) -0.010(3) -0.004(3)
N2 0.027(3) 0.032(3) 0.034(3) -0.010(3) -0.008(3) -0.002(3)
C1 0.041(5) 0.042(5) 0.040(5) -0.002(4) -0.019(4) -0.012(4)
C2 0.047(5) 0.047(5) 0.041(5) -0.011(4) -0.024(4) -0.006(4)
C3 0.046(5) 0.041(5) 0.063(6) -0.013(4) -0.022(5) -0.017(4)
C4 0.034(4) 0.054(6) 0.054(5) 0.011(4) -0.013(4) -0.023(4)
C5 0.031(4) 0.043(5) 0.034(4) -0.006(4) -0.008(3) -0.008(3)
C6 0.093(8) 0.040(5) 0.059(6) 0.017(5) -0.030(6) -0.024(5)
C7 0.057(6) 0.054(6) 0.055(6) 0.016(5) -0.010(5) 0.002(5)
C8 0.058(6) 0.067(7) 0.076(7) 0.030(6) -0.044(6) -0.018(5)
C9 0.110(10) 0.051(6) 0.047(6) 0.006(5) -0.046(7) -0.023(6)
C10 0.101(9) 0.052(6) 0.029(5) -0.001(4) -0.007(5) 0.006(6)
C11 0.036(4) 0.037(4) 0.033(4) -0.003(3) -0.007(3) -0.016(4)
C12 0.033(4) 0.035(5) 0.061(6) -0.003(4) -0.009(4) -0.002(4)
C14 0.098(10) 0.058(7) 0.079(8) 0.016(6) -0.025(7) 0.011(6)
C13 0.052(6) 0.054(7) 0.087(9) -0.023(6) 0.008(6) 0.008(5)
C15 0.030(4) 0.039(5) 0.063(6) -0.022(4) -0.011(4) -0.006(3)
C16 0.038(5) 0.065(7) 0.087(8) -0.017(6) -0.003(5) -0.020(5)
C17 0.043(6) 0.083(8) 0.079(7) -0.024(6) -0.032(5) -0.012(5)

loop_
_atom_type_symbol
_atom_type_description
_atom_type_scat_dispersion_real
_atom_type_scat_dispersion_imag
_atom_type_scat_source
C C 0.0033 0.0016 'International Tables Vol C Tables 4.2.6.8 and 6.1.1.4'
H H 0.0000 0.0000 'International Tables Vol C Tables 4.2.6.8 and 6.1.1.4'
B B 0.0013 0.0007 'International Tables Vol C Tables 4.2.6.8 and 6.1.1.4'
N N 0.0061 0.0033 'International Tables Vol C Tables 4.2.6.8 and 6.1.1.4'
Y Y -2.7962 3.5667 'International Tables Vol C Tables 4.2.6.8 and 6.1.1.4'
Cl Cl 0.1484 0.1585 'International Tables Vol C Tables 4.2.6.8 and 6.1.1.4'

loop_
_geom_angle_atom_site_label_1
_geom_angle_atom_site_label_2
_geom_angle_atom_site_label_3
_geom_angle
_geom_angle_site_symmetry_3
N2 Y1 Cl 77.42(15) .
N2 Y1 C8 86.8(3) .
Cl Y1 C8 85.0(2) .
N2 Y1 C1 77.4(2) .
Cl Y1 C1 91.50(19) .
C8 Y1 C1 164.2(3) .
N2 Y1 C9 73.5(3) .
Cl Y1 C9 106.6(3) .
C8 Y1 C9 29.0(3) .
C1 Y1 C9 141.0(3) .
N2 Y1 B1 61.9(2) .
Cl Y1 B1 111.6(2) .
C8 Y1 B1 138.2(3) .
C1 Y1 B1 31.0(3) .
C9 Y1 B1 110.5(3) .
N2 Y1 C7 115.6(3) .
Cl Y1 C7 87.7(2) .
C8 Y1 C7 29.1(3) .
C1 Y1 C7 166.4(3) .
C9 Y1 C7 51.6(3) .
B1 Y1 C7 158.1(3) .
N2 Y1 C5 80.4(2) .
Cl Y1 C5 142.41(18) .
C8 Y1 C5 123.7(3) .
C1 Y1 C5 54.0(2) .
C9 Y1 C5 95.5(3) .
B1 Y1 C5 30.8(3) .
C7 Y1 C5 129.5(3) .
N2 Y1 C10 88.7(3) .
Cl Y1 C10 134.9(3) .
C8 Y1 C10 51.1(3) .
C1 Y1 C10 127.4(3) .
C9 Y1 C10 28.8(3) .
B1 Y1 C10 98.3(3) .
C7 Y1 C10 59.9(3) .
C5 Y1 C10 73.8(3) .
N2 Y1 C2 106.0(2) .
Cl Y1 C2 97.2(2) .
C8 Y1 C2 167.2(3) .
C1 Y1 C2 28.6(2) .
C9 Y1 C2 155.2(3) .
B1 Y1 C2 52.4(3) .
C7 Y1 C2 138.2(3) .
C5 Y1 C2 60.6(2) .
C10 Y1 C2 128.0(3) .
N2 Y1 C6 133.5(3) .
Cl Y1 C6 112.0(2) .
C8 Y1 C6 51.1(3) .
C1 Y1 C6 143.3(3) .
C9 Y1 C6 60.1(3) .
B1 Y1 C6 136.1(3) .
C7 Y1 C6 28.6(3) .
C5 Y1 C6 105.3(3) .
C10 Y1 C6 51.4(3) .
C2 Y1 C6 117.0(3) .
N2 Y1 Cl 146.61(15) 2_677
Cl Y1 Cl 70.69(7) 2_677
C8 Y1 Cl 99.8(3) 2_677
C1 Y1 Cl 93.51(18) 2_677
C9 Y1 Cl 124.8(2) 2_677
B1 Y1 Cl 121.70(19) 2_677
C7 Y1 Cl 73.4(3) 2_677
C5 Y1 Cl 120.22(17) 2_677
C10 Y1 Cl 120.9(2) 2_677
C2 Y1 Cl 69.32(18) 2_677
C6 Y1 Cl 70.1(2) 2_677
Y1 Cl Y1 109.31(7) 2_677
C1 B1 C5 116.8(7) .
C1 B1 N1 122.0(8) .
C5 B1 N1 120.3(7) .
C1 B1 Y1 73.7(5) .
C5 B1 Y1 75.4(5) .
N1 B1 Y1 111.7(5) .
C10 B2 C6 117.4(10) .
C10 B2 Y1 72.5(6) .
C6 B2 Y1 73.6(6) .
C10 B2 H2A 122(5) .
C6 B2 H2A 119(5) .
Y1 B2 H2A 115(5) .
C11 N1 C12 120.0(7) .
C11 N1 B1 115.6(6) .
C12 N1 B1 123.9(7) .
C11 N2 C15 112.0(6) .
C11 N2 Y1 127.0(5) .
C15 N2 Y1 121.0(5) .
C2 C1 B1 119.9(8) .
C2 C1 Y1 78.4(5) .
B1 C1 Y1 75.3(5) .
C2 C1 H1 120.0 .
B1 C1 H1 120.0 .
Y1 C1 H1 120.0 .
C1 C2 C3 121.2(8) .
C1 C2 Y1 73.0(5) .
C3 C2 Y1 77.1(5) .
C1 C2 H2 119.4 .
C3 C2 H2 119.4 .
Y1 C2 H2 119.4 .
C2 C3 C4 122.2(8) .
C2 C3 Y1 74.8(5) .
C4 C3 Y1 76.3(5) .
C2 C3 H3 118.9 .
C4 C3 H3 118.9 .
Y1 C3 H3 118.9 .
C3 C4 C5 120.6(8) .
C3 C4 Y1 75.6(5) .
C5 C4 Y1 73.2(4) .
C3 C4 H4 119.6 .
C5 C4 H4 119.6 .
Y1 C4 H4 119.6 .
C4 C5 B1 119.1(8) .
C4 C5 Y1 78.2(5) .
B1 C5 Y1 73.8(5) .
C4 C5 H5 120.4 .
B1 C5 H5 120.4 .
Y1 C5 H5 120.4 .
C7 C6 B2 120.4(11) .
C7 C6 Y1 74.2(5) .
B2 C6 Y1 77.3(6) .
C7 C6 H6 119.8 .
B2 C6 H6 119.8 .
Y1 C6 H6 119.8 .
C6 C7 C8 120.0(10) .
C6 C7 Y1 77.2(6) .
C8 C7 Y1 73.8(5) .
C6 C7 H7 120.0 .
C8 C7 H7 120.0 .
Y1 C7 H7 120.0 .
C9 C8 C7 121.0(10) .
C9 C8 Y1 75.6(6) .
C7 C8 Y1 77.1(6) .
C9 C8 H8 119.5 .
C7 C8 H8 119.5 .
Y1 C8 H8 119.5 .
C8 C9 C10 120.3(10) .
C8 C9 Y1 75.4(5) .
C10 C9 Y1 77.5(6) .
C8 C9 H9 119.8 .
C10 C9 H9 119.8 .
Y1 C9 H9 119.8 .
C9 C10 B2 120.9(10) .
C9 C10 Y1 73.6(5) .
B2 C10 Y1 78.4(6) .
C9 C10 H10 119.6 .
B2 C10 H10 119.6 .
Y1 C10 H10 119.6 .
N2 C11 N1 123.5(7) .
N2 C11 H11 118.3 .
N1 C11 H11 118.3 .
N1 C12 C14 111.6(8) .
N1 C12 C13 110.0(7) .
C14 C12 C13 112.5(9) .
N1 C12 H12 107.5 .
C14 C12 H12 107.5 .
C13 C12 H12 107.5 .
C12 C14 H14A 109.5 .
C12 C14 H14B 109.5 .
H14A C14 H14B 109.5 .
C12 C14 H14C 109.5 .
H14A C14 H14C 109.5 .
H14B C14 H14C 109.5 .
C12 C13 H13A 109.5 .
C12 C13 H13B 109.5 .
H13A C13 H13B 109.5 .
C12 C13 H13C 109.5 .
H13A C13 H13C 109.5 .
H13B C13 H13C 109.5 .
N2 C15 C16 111.5(8) .
N2 C15 C17 112.9(7) .
C16 C15 C17 111.4(8) .
N2 C15 H15 106.9 .
C16 C15 H15 106.9 .
C17 C15 H15 106.9 .
C15 C16 H16A 109.5 .
C15 C16 H16B 109.5 .
H16A C16 H16B 109.5 .
C15 C16 H16C 109.5 .
H16A C16 H16C 109.5 .
H16B C16 H16C 109.5 .
C15 C17 H17A 109.5 .
C15 C17 H17B 109.5 .
H17A C17 H17B 109.5 .
C15 C17 H17C 109.5 .
H17A C17 H17C 109.5 .
H17B C17 H17C 109.5 .

loop_
_geom_bond_atom_site_label_1
_geom_bond_atom_site_label_2
_geom_bond_distance
_geom_bond_site_symmetry_2
Y1 N2 2.477(6) .
Y1 Cl 2.665(2) .
Y1 C8 2.757(9) .
Y1 C1 2.758(9) .
Y1 C9 2.759(9) .
Y1 B1 2.779(9) .
Y1 C7 2.799(10) .
Y1 C5 2.801(8) .
Y1 C10 2.808(9) .
Y1 C2 2.826(8) .
Y1 C3 2.855(8) .
Y1 C4 2.864(8) .
Y1 C6 2.837(9) .
Y1 Cl 2.851(2) 2_677
Cl Y1 2.851(2) 2_677
Y1 B2 2.884(9) .
B1 C1 1.480(12) .
B1 C5 1.484(13) .
B1 N1 1.505(11) .
B2 C10 1.429(18) .
B2 C6 1.438(17) .
B2 H2A 0.98(2) .
N1 C11 1.341(10) .
N1 C12 1.470(10) .
N2 C11 1.283(10) .
N2 C15 1.502(10) .
C1 C2 1.380(12) .
C1 H1 0.9800 .
C2 C3 1.380(13) .
C2 H2 0.9800 .
C3 C4 1.390(13) .
C3 H3 0.9800 .
C4 C5 1.402(12) .
C4 H4 0.9800 .
C5 H5 0.9800 .
C6 C7 1.390(15) .
C6 H6 0.9800 .
C7 C8 1.396(16) .
C7 H7 0.9800 .
C8 C9 1.382(15) .
C8 H8 0.9800 .
C9 C10 1.386(16) .
C9 H9 0.9800 .
C10 H10 0.9800 .
C11 H11 0.9300 .
C12 C14 1.508(14) .
C12 C13 1.525(13) .
C12 H12 0.9800 .
C14 H14A 0.9600 .
C14 H14B 0.9600 .
C14 H14C 0.9600 .
C13 H13A 0.9600 .
C13 H13B 0.9600 .
C13 H13C 0.9600 .
C15 C16 1.513(14) .
C15 C17 1.523(13) .
C15 H15 0.9800 .
C16 H16A 0.9600 .
C16 H16B 0.9600 .
C16 H16C 0.9600 .
C17 H17A 0.9600 .
C17 H17B 0.9600 .
C17 H17C 0.9600 .

loop_
_geom_torsion_atom_site_label_1
_geom_torsion_atom_site_label_2
_geom_torsion_atom_site_label_3
_geom_torsion_atom_site_label_4
_geom_torsion
_geom_torsion_site_symmetry_1
_geom_torsion_site_symmetry_4
N2 Y1 Cl Y1 169.97(17) . 2_677
C8 Y1 Cl Y1 -102.2(3) . 2_677
C1 Y1 Cl Y1 93.19(18) . 2_677
C9 Y1 Cl Y1 -121.8(2) . 2_677
B1 Y1 Cl Y1 117.4(2) . 2_677
C7 Y1 Cl Y1 -73.2(3) . 2_677
C5 Y1 Cl Y1 114.8(3) . 2_677
C10 Y1 Cl Y1 -114.8(3) . 2_677
C2 Y1 Cl Y1 65.09(19) . 2_677
C6 Y1 Cl Y1 -57.9(3) . 2_677
Cl Y1 Cl Y1 0.0 2_677 2_677
N2 Y1 B1 C1 -114.2(5) . .
Cl Y1 B1 C1 -52.7(5) . .
C8 Y1 B1 C1 -160.3(5) . .
C9 Y1 B1 C1 -171.2(5) . .
C7 Y1 B1 C1 156.7(8) . .
C5 Y1 B1 C1 124.2(7) . .
C10 Y1 B1 C1 161.7(5) . .
C2 Y1 B1 C1 29.5(5) . .
C6 Y1 B1 C1 121.0(6) . .
Cl Y1 B1 C1 27.3(5) 2_677 .
N2 Y1 B1 C5 121.6(5) . .
Cl Y1 B1 C5 -176.9(4) . .
C8 Y1 B1 C5 75.5(6) . .
C1 Y1 B1 C5 -124.2(7) . .
C9 Y1 B1 C5 64.6(5) . .
C7 Y1 B1 C5 32.6(10) . .
C10 Y1 B1 C5 37.6(5) . .
C2 Y1 B1 C5 -94.7(5) . .
C6 Y1 B1 C5 -3.2(7) . .
Cl Y1 B1 C5 -96.9(5) 2_677 .
N2 Y1 B1 N1 4.4(5) . .
Cl Y1 B1 N1 65.9(6) . .
C8 Y1 B1 N1 -41.8(8) . .
C1 Y1 B1 N1 118.6(8) . .
C9 Y1 B1 N1 -52.7(6) . .
C7 Y1 B1 N1 -84.7(10) . .
C5 Y1 B1 N1 -117.2(8) . .
C10 Y1 B1 N1 -79.7(6) . .
C2 Y1 B1 N1 148.0(7) . .
C6 Y1 B1 N1 -120.5(6) . .
Cl Y1 B1 N1 145.9(5) 2_677 .
N2 Y1 B2 C10 4.5(8) . .
Cl Y1 B2 C10 -98.5(8) . .
C8 Y1 B2 C10 -63.3(7) . .
C1 Y1 B2 C10 100.2(7) . .
C9 Y1 B2 C10 -29.4(6) . .
B1 Y1 B2 C10 72.1(7) . .
C7 Y1 B2 C10 -97.2(8) . .
C5 Y1 B2 C10 77.2(7) . .
C2 Y1 B2 C10 128.4(7) . .
C6 Y1 B2 C10 -126.5(11) . .
Cl Y1 B2 C10 -162.7(7) 2_677 .
N2 Y1 B2 C6 131.1(7) . .
Cl Y1 B2 C6 28.0(9) . .
C8 Y1 B2 C6 63.3(7) . .
C1 Y1 B2 C6 -133.2(6) . .
C9 Y1 B2 C6 97.1(8) . .
B1 Y1 B2 C6 -161.4(7) . .
C7 Y1 B2 C6 29.3(7) . .
C5 Y1 B2 C6 -156.3(8) . .
C10 Y1 B2 C6 126.5(11) . .
C2 Y1 B2 C6 -105.1(7) . .
Cl Y1 B2 C6 -36.1(7) 2_677 .
C1 B1 N1 C11 77.6(10) . .
C5 B1 N1 C11 -91.5(9) . .
Y1 B1 N1 C11 -6.2(8) . .
C1 B1 N1 C12 -94.5(10) . .
C5 B1 N1 C12 96.4(10) . .
Y1 B1 N1 C12 -178.3(6) . .
Cl Y1 N2 C11 -126.0(7) . .
C8 Y1 N2 C11 148.4(7) . .
C1 Y1 N2 C11 -31.6(6) . .
C9 Y1 N2 C11 122.1(7) . .
B1 Y1 N2 C11 -2.9(6) . .
C7 Y1 N2 C11 152.7(6) . .
C5 Y1 N2 C11 23.4(6) . .
C10 Y1 N2 C11 97.3(7) . .
C2 Y1 N2 C11 -32.1(7) . .
C6 Y1 N2 C11 125.4(7) . .
Cl Y1 N2 C11 -108.7(6) 2_677 .
Cl Y1 N2 C15 51.5(6) . .
C8 Y1 N2 C15 -34.1(6) . .
C1 Y1 N2 C15 145.9(6) . .
C9 Y1 N2 C15 -60.4(6) . .
B1 Y1 N2 C15 174.7(7) . .
C7 Y1 N2 C15 -29.7(7) . .
C5 Y1 N2 C15 -159.0(6) . .
C10 Y1 N2 C15 -85.2(6) . .
C2 Y1 N2 C15 145.4(6) . .
C6 Y1 N2 C15 -57.0(7) . .
Cl Y1 N2 C15 68.9(7) 2_677 .
C5 B1 C1 C2 -3.3(12) . .
N1 B1 C1 C2 -172.8(7) . .
Y1 B1 C1 C2 -67.0(7) . .
C5 B1 C1 Y1 63.7(7) . .
N1 B1 C1 Y1 -105.8(7) . .
N2 Y1 C1 C2 -179.1(6) . .
Cl Y1 C1 C2 -102.3(5) . .
C8 Y1 C1 C2 -179.1(10) . .
C9 Y1 C1 C2 138.5(6) . .
B1 Y1 C1 C2 125.4(8) . .
C7 Y1 C1 C2 -15.9(14) . .
C5 Y1 C1 C2 93.8(6) . .
C10 Y1 C1 C2 102.4(6) . .
C6 Y1 C1 C2 29.2(8) . .
Cl Y1 C1 C2 -31.6(5) 2_677 .
N2 Y1 C1 B1 55.5(5) . .
Cl Y1 C1 B1 132.3(5) . .
C8 Y1 C1 B1 55.5(12) . .
C9 Y1 C1 B1 13.1(8) . .
C7 Y1 C1 B1 -141.3(11) . .
C5 Y1 C1 B1 -31.6(5) . .
C10 Y1 C1 B1 -23.0(6) . .
C2 Y1 C1 B1 -125.4(8) . .
C6 Y1 C1 B1 -96.3(6) . .
Cl Y1 C1 B1 -157.0(5) 2_677 .
B1 C1 C2 C3 2.6(13) . .
Y1 C1 C2 C3 -62.8(8) . .
B1 C1 C2 Y1 65.4(7) . .
N2 Y1 C2 C1 1.0(6) . .
Cl Y1 C2 C1 79.9(5) . .
C8 Y1 C2 C1 178.9(12) . .
C9 Y1 C2 C1 -84.2(8) . .
B1 Y1 C2 C1 -32.0(5) . .
C7 Y1 C2 C1 174.4(5) . .
C5 Y1 C2 C1 -67.9(5) . .
C10 Y1 C2 C1 -100.2(6) . .
C6 Y1 C2 C1 -160.9(5) . .
Cl Y1 C2 C1 146.1(6) 2_677 .
N2 Y1 C2 C3 129.7(5) . .
Cl Y1 C2 C3 -151.4(5) . .
C8 Y1 C2 C3 -52.3(15) . .
C1 Y1 C2 C3 128.8(8) . .
C9 Y1 C2 C3 44.5(9) . .
B1 Y1 C2 C3 96.8(6) . .
C7 Y1 C2 C3 -56.8(7) . .
C5 Y1 C2 C3 60.9(5) . .
C10 Y1 C2 C3 28.5(7) . .
C6 Y1 C2 C3 -32.2(6) . .
Cl Y1 C2 C3 -85.2(5) 2_677 .
C1 C2 C3 C4 -1.8(14) . .
Y1 C2 C3 C4 -62.5(8) . .
C1 C2 C3 Y1 60.7(8) . .
N2 Y1 C3 C2 -60.9(6) . .
Cl Y1 C3 C2 33.8(6) . .
C8 Y1 C3 C2 163.2(6) . .
C1 Y1 C3 C2 -28.8(5) . .
C9 Y1 C3 C2 -157.0(5) . .
B1 Y1 C3 C2 -64.8(5) . .
C7 Y1 C3 C2 140.3(5) . .
C5 Y1 C3 C2 -100.6(6) . .
C10 Y1 C3 C2 -157.3(5) . .
C6 Y1 C3 C2 151.7(6) . .
Cl Y1 C3 C2 84.1(5) 2_677 .
N2 Y1 C3 C4 68.6(6) . .
Cl Y1 C3 C4 163.3(5) . .
C8 Y1 C3 C4 -67.4(8) . .
C1 Y1 C3 C4 100.6(6) . .
C9 Y1 C3 C4 -27.5(7) . .
B1 Y1 C3 C4 64.6(6) . .
C7 Y1 C3 C4 -90.2(6) . .
C5 Y1 C3 C4 28.8(5) . .
C10 Y1 C3 C4 -27.9(6) . .
C2 Y1 C3 C4 129.4(8) . .
C6 Y1 C3 C4 -78.9(6) . .
Cl Y1 C3 C4 -146.5(6) 2_677 .
C2 C3 C4 C5 1.7(14) . .
Y1 C3 C4 C5 -60.1(7) . .
C2 C3 C4 Y1 61.7(8) . .
N2 Y1 C4 C3 -123.6(5) . .
Cl Y1 C4 C3 -27.3(8) . .
C8 Y1 C4 C3 136.1(6) . .
C1 Y1 C4 C3 -60.8(5) . .
C9 Y1 C4 C3 158.9(6) . .
B1 Y1 C4 C3 -96.9(6) . .
C7 Y1 C4 C3 104.5(6) . .
C5 Y1 C4 C3 -128.8(8) . .
C10 Y1 C4 C3 152.1(6) . .
C2 Y1 C4 C3 -28.2(5) . .
C6 Y1 C4 C3 101.0(6) . .
Cl Y1 C4 C3 31.2(5) 2_677 .
N2 Y1 C4 C5 5.2(6) . .
Cl Y1 C4 C5 101.5(6) . .
C8 Y1 C4 C5 -95.1(6) . .
C1 Y1 C4 C5 68.0(5) . .
C9 Y1 C4 C5 -72.3(5) . .
B1 Y1 C4 C5 31.9(5) . .
C7 Y1 C4 C5 -126.7(5) . .
C10 Y1 C4 C5 -79.1(5) . .
C2 Y1 C4 C5 100.7(6) . .
C6 Y1 C4 C5 -130.2(5) . .
Cl Y1 C4 C5 160.0(5) 2_677 .
C3 C4 C5 B1 -2.4(12) . .
Y1 C4 C5 B1 -63.7(7) . .
C3 C4 C5 Y1 61.3(8) . .
C1 B1 C5 C4 3.2(11) . .
N1 B1 C5 C4 172.9(7) . .
Y1 B1 C5 C4 66.0(7) . .
C1 B1 C5 Y1 -62.8(7) . .
N1 B1 C5 Y1 106.8(7) . .
N2 Y1 C5 C4 -175.0(5) . .
Cl Y1 C5 C4 -120.6(5) . .
C8 Y1 C5 C4 105.4(6) . .
C1 Y1 C5 C4 -93.6(6) . .
C9 Y1 C5 C4 112.8(5) . .
B1 Y1 C5 C4 -125.4(7) . .
C7 Y1 C5 C4 69.7(6) . .
C10 Y1 C5 C4 93.5(6) . .
C2 Y1 C5 C4 -60.4(5) . .
C6 Y1 C5 C4 52.3(6) . .
Cl Y1 C5 C4 -23.2(6) 2_677 .
N2 Y1 C5 B1 -49.6(5) . .
Cl Y1 C5 B1 4.7(6) . .
C8 Y1 C5 B1 -129.2(5) . .
C1 Y1 C5 B1 31.8(4) . .
C9 Y1 C5 B1 -121.8(5) . .
C7 Y1 C5 B1 -164.9(5) . .
C10 Y1 C5 B1 -141.1(6) . .
C2 Y1 C5 B1 65.0(5) . .
C6 Y1 C5 B1 177.7(5) . .
Cl Y1 C5 B1 102.2(4) 2_677 .
C10 B2 C6 C7 -3.2(15) . .
Y1 B2 C6 C7 -62.9(8) . .
C10 B2 C6 Y1 59.7(9) . .
N2 Y1 C6 C7 60.0(8) . .
Cl Y1 C6 C7 -33.5(7) . .
C8 Y1 C6 C7 30.0(6) . .
C1 Y1 C6 C7 -159.6(6) . .
C9 Y1 C6 C7 63.6(7) . .
B1 Y1 C6 C7 152.9(6) . .
C5 Y1 C6 C7 151.2(6) . .
C10 Y1 C6 C7 97.1(8) . .
C2 Y1 C6 C7 -144.4(6) . .
Cl Y1 C6 C7 -91.7(7) 2_677 .
N2 Y1 C6 B2 -67.1(8) . .
Cl Y1 C6 B2 -160.5(7) . .
C8 Y1 C6 B2 -97.1(8) . .
C1 Y1 C6 B2 73.4(9) . .
C9 Y1 C6 B2 -63.4(7) . .
B1 Y1 C6 B2 25.8(9) . .
C7 Y1 C6 B2 -127.0(11) . .
C5 Y1 C6 B2 24.1(8) . .
C10 Y1 C6 B2 -29.9(7) . .
C2 Y1 C6 B2 88.6(7) . .
Cl Y1 C6 B2 141.2(8) 2_677 .
B2 C6 C7 C8 2.0(15) . .
Y1 C6 C7 C8 -62.5(8) . .
B2 C6 C7 Y1 64.5(9) . .
N2 Y1 C7 C6 -135.9(6) . .
Cl Y1 C7 C6 149.2(6) . .
C8 Y1 C7 C6 -126.9(10) . .
C1 Y1 C7 C6 62.4(14) . .
C9 Y1 C7 C6 -97.3(7) . .
B1 Y1 C7 C6 -58.0(12) . .
C5 Y1 C7 C6 -37.1(8) . .
C10 Y1 C7 C6 -63.7(7) . .
C2 Y1 C7 C6 51.0(8) . .
Cl Y1 C7 C6 78.7(6) 2_677 .
N2 Y1 C7 C8 -9.0(7) . .
Cl Y1 C7 C8 -83.9(6) . .
C1 Y1 C7 C8 -170.7(10) . .
C9 Y1 C7 C8 29.6(6) . .
B1 Y1 C7 C8 68.9(11) . .
C5 Y1 C7 C8 89.9(7) . .
C10 Y1 C7 C8 63.2(7) . .
C2 Y1 C7 C8 178.0(6) . .
C6 Y1 C7 C8 126.9(10) . .
Cl Y1 C7 C8 -154.4(7) 2_677 .
C6 C7 C8 C9 0.0(15) . .
Y1 C7 C8 C9 -64.2(8) . .
C6 C7 C8 Y1 64.2(9) . .
N2 Y1 C8 C9 -61.0(7) . .
Cl Y1 C8 C9 -138.6(7) . .
C1 Y1 C8 C9 -60.9(13) . .
B1 Y1 C8 C9 -21.4(9) . .
C7 Y1 C8 C9 127.1(10) . .
C5 Y1 C8 C9 15.2(8) . .
C10 Y1 C8 C9 30.0(6) . .
C2 Y1 C8 C9 121.0(14) . .
C6 Y1 C8 C9 97.7(7) . .
Cl Y1 C8 C9 152.0(6) 2_677 .
N2 Y1 C8 C7 171.9(6) . .
Cl Y1 C8 C7 94.3(6) . .
C1 Y1 C8 C7 171.9(9) . .
C9 Y1 C8 C7 -127.1(10) . .
B1 Y1 C8 C7 -148.5(6) . .
C5 Y1 C8 C7 -111.9(6) . .
C10 Y1 C8 C7 -97.2(7) . .
C2 Y1 C8 C7 -6.1(17) . .
C6 Y1 C8 C7 -29.4(6) . .
Cl Y1 C8 C7 24.9(6) 2_677 .
C7 C8 C9 C10 -0.7(15) . .
Y1 C8 C9 C10 -65.8(9) . .
C7 C8 C9 Y1 65.0(8) . .
N2 Y1 C9 C8 114.4(7) . .
Cl Y1 C9 C8 43.4(7) . .
C1 Y1 C9 C8 157.8(6) . .
B1 Y1 C9 C8 164.9(6) . .
C7 Y1 C9 C8 -29.7(6) . .
C5 Y1 C9 C8 -167.3(7) . .
C10 Y1 C9 C8 -126.3(10) . .
C2 Y1 C9 C8 -153.1(7) . .
C6 Y1 C9 C8 -62.8(6) . .
Cl Y1 C9 C8 -34.3(8) 2_677 .
N2 Y1 C9 C10 -119.3(7) . .
Cl Y1 C9 C10 169.7(6) . .
C8 Y1 C9 C10 126.3(10) . .
C1 Y1 C9 C10 -76.0(8) . .
B1 Y1 C9 C10 -68.8(7) . .
C7 Y1 C9 C10 96.6(7) . .
C5 Y1 C9 C10 -41.1(7) . .
C2 Y1 C9 C10 -26.8(11) . .
C6 Y1 C9 C10 63.4(6) . .
Cl Y1 C9 C10 91.9(7) 2_677 .
C8 C9 C10 B2 -0.6(15) . .
Y1 C9 C10 B2 -65.2(9) . .
C8 C9 C10 Y1 64.7(8) . .
C6 B2 C10 C9 2.5(16) . .
Y1 B2 C10 C9 62.8(9) . .
C6 B2 C10 Y1 -60.3(9) . .
N2 Y1 C10 C9 56.7(6) . .
Cl Y1 C10 C9 -14.0(8) . .
C8 Y1 C10 C9 -30.2(6) . .
C1 Y1 C10 C9 129.8(6) . .
B1 Y1 C10 C9 118.1(6) . .
C7 Y1 C10 C9 -64.1(7) . .
C5 Y1 C10 C9 137.1(7) . .
C2 Y1 C10 C9 166.1(6) . .
C6 Y1 C10 C9 -97.3(7) . .
Cl Y1 C10 C9 -107.0(6) 2_677 .
N2 Y1 C10 B2 -176.0(7) . .
Cl Y1 C10 B2 113.3(7) . .
C8 Y1 C10 B2 97.1(8) . .
C1 Y1 C10 B2 -102.9(7) . .
C9 Y1 C10 B2 127.3(10) . .
B1 Y1 C10 B2 -114.6(7) . .
C7 Y1 C10 B2 63.2(7) . .
C5 Y1 C10 B2 -95.6(7) . .
C2 Y1 C10 B2 -66.6(7) . .
C6 Y1 C10 B2 30.0(6) . .
Cl Y1 C10 B2 20.3(8) 2_677 .
C15 N2 C11 N1 -177.3(7) . .
Y1 N2 C11 N1 0.4(11) . .
C12 N1 C11 N2 176.9(8) . .
B1 N1 C11 N2 4.5(11) . .
C11 N1 C12 C14 -100.3(11) . .
B1 N1 C12 C14 71.5(11) . .
C11 N1 C12 C13 134.1(9) . .
B1 N1 C12 C13 -54.1(12) . .
C11 N2 C15 C16 66.9(9) . .
Y1 N2 C15 C16 -111.0(7) . .
C11 N2 C15 C17 -59.4(10) . .
Y1 N2 C15 C17 122.7(7) . .
